data_4127719
loop_
_publ_author_name
'Li, Ping'
'Vik, Erik C.'
'Maier, Josef M.'
'Karki, Ishwor'
'Strickland, Sharon M. S.'
'Umana, Jessica M.'
'Smith, Mark D.'
'Pellechia, Perry J.'
'Shimizu, Ken D.'

_publ_section_title
;
 Electrostatically Driven CO-\p Aromatic Interactions.
;
_journal_issue 32
_journal_name_full 'Journal of the American Chemical Society'
_journal_page_first 12513
_journal_page_last 12517
_journal_paper_doi 10.1021/jacs.9b06363
_journal_volume 141
_journal_year 2019
_chemical_formula_moiety 'C32 H22 N2 O3, 0.37(C H2 Cl2), 0.97(C2 H3 N)'
_chemical_formula_sum 'C34.31 H25.65 Cl0.74 N2.97 O3'
_chemical_formula_weight 553.58
_space_group_crystal_system triclinic
_space_group_IT_number 2
_space_group_name_Hall '-P 1'
_space_group_name_H-M_alt 'P -1'
_symmetry_space_group_name_Hall '-P 1'
_symmetry_space_group_name_H-M 'P -1'
_atom_sites_solution_hydrogens geom
_atom_sites_solution_primary dual
_audit_creation_date 2019-03-22
_audit_creation_method
;
Olex2 1.2
(compiled 2018.05.29 svn.r3508 for OlexSys, GUI svn.r5506)
;
_cell_angle_alpha 104.496(4)
_cell_angle_beta 94.554(5)
_cell_angle_gamma 97.803(5)
_cell_formula_units_Z 2
_cell_length_a 6.9786(6)
_cell_length_b 13.7874(11)
_cell_length_c 14.7980(12)
_cell_measurement_reflns_used 9615
_cell_measurement_temperature 100(2)
_cell_measurement_theta_max 27.142
_cell_measurement_theta_min 2.864
_cell_volume 1356.1(2)
_computing_cell_refinement 'SAINT+ Ver. 8.38A (Bruker-AXS, 2016)'
_computing_data_collection 'Bruker APEX3 v2016.5-0 (Bruker, 2016)'
_computing_data_reduction 'SAINT+ Ver. 8.38A (Bruker-AXS, 2016)'
_computing_molecular_graphics 'Olex2 (Dolomanov et al., 2009)'
_computing_publication_material 'Olex2 (Dolomanov et al., 2009)'
_computing_structure_refinement 'XL (Sheldrick, 2008)'
_computing_structure_solution 'XT (Sheldrick, 2015)'
_diffrn_ambient_temperature 100(2)
_diffrn_detector 'Bruker PHOTON-100 area detector'
_diffrn_detector_area_resol_mean 10.4
_diffrn_detector_type 'CMOS area detector'
_diffrn_measured_fraction_theta_full 0.991
_diffrn_measured_fraction_theta_max 0.991
_diffrn_measurement_device 'three-circle diffractometer'
_diffrn_measurement_device_type 'Bruker D8 QUEST'
_diffrn_measurement_method '\w and \f scans'
_diffrn_radiation_monochromator 'mirror optics'
_diffrn_radiation_probe x-ray
_diffrn_radiation_type MoK\a
_diffrn_radiation_wavelength 0.71073
_diffrn_reflns_av_R_equivalents 0.0858
_diffrn_reflns_av_unetI/netI 0.0480
_diffrn_reflns_Laue_measured_fraction_full 0.991
_diffrn_reflns_Laue_measured_fraction_max 0.991
_diffrn_reflns_limit_h_max 8
_diffrn_reflns_limit_h_min -8
_diffrn_reflns_limit_k_max 17
_diffrn_reflns_limit_k_min -17
_diffrn_reflns_limit_l_max 18
_diffrn_reflns_limit_l_min -18
_diffrn_reflns_number 48014
_diffrn_reflns_point_group_measured_fraction_full 0.991
_diffrn_reflns_point_group_measured_fraction_max 0.991
_diffrn_reflns_theta_full 25.242
_diffrn_reflns_theta_max 26.372
_diffrn_reflns_theta_min 2.369
_diffrn_source 'microfocus sealed X-ray tube'
_diffrn_source_type 'Incoatec I\ms'
_diffrn_standards_number 0
_exptl_absorpt_coefficient_mu 0.157
_exptl_absorpt_correction_T_max 0.4912
_exptl_absorpt_correction_T_min 0.4501
_exptl_absorpt_correction_type multi-scan
_exptl_absorpt_process_details
;
SADABS-2016/2 (Bruker,2016/2) was used for absorption correction.
wR2(int) was 0.1670 before and 0.0617 after correction.
The Ratio of minimum to maximum transmission is 0.9163.
The \l/2 correction factor is Not present.
;
_exptl_crystal_colour colourless
_exptl_crystal_colour_primary colourless
_exptl_crystal_density_diffrn 1.356
_exptl_crystal_description needle
_exptl_crystal_F_000 578
_exptl_crystal_size_max 0.54
_exptl_crystal_size_mid 0.36
_exptl_crystal_size_min 0.2
_refine_diff_density_max 0.353
_refine_diff_density_min -0.226
_refine_diff_density_rms 0.050
_refine_ls_extinction_coef 0.0192(18)
_refine_ls_extinction_expression Fc^*^=kFc[1+0.001xFc^2^\l^3^/sin(2\q)]^-1/4^
_refine_ls_extinction_method 'SHELXL-2018/3 (Sheldrick 2018)'
_refine_ls_goodness_of_fit_ref 1.053
_refine_ls_hydrogen_treatment constr
_refine_ls_matrix_type full
_refine_ls_number_parameters 433
_refine_ls_number_reflns 5495
_refine_ls_number_restraints 6
_refine_ls_restrained_S_all 1.053
_refine_ls_R_factor_all 0.0676
_refine_ls_R_factor_gt 0.0479
_refine_ls_shift/su_max 0.000
_refine_ls_shift/su_mean 0.000
_refine_ls_structure_factor_coef Fsqd
_refine_ls_weighting_details 'w=1/[\s^2^(Fo^2^)+(0.0372P)^2^+0.9280P] where P=(Fo^2^+2Fc^2^)/3'
_refine_ls_weighting_scheme calc
_refine_ls_wR_factor_gt 0.1092
_refine_ls_wR_factor_ref 0.1166
_reflns_Friedel_coverage 0.000
_reflns_number_gt 4233
_reflns_number_total 5495
_reflns_threshold_expression 'I > 2\s(I)'
_cod_data_source_file ja9b06363_si_002.cif
_cod_data_source_block lpf29_2
_cod_depositor_comments
;
The following automatic conversions were performed:

'_diffrn_radiation_probe' value 'X-ray' changed to 'x-ray' according
to
/home/data/users/saulius/crontab/automatic-downloads/current/ACS/lib/dictionaries/cif_core.dic
dictionary named 'cif_core.dic' version 2.4.2 from 2011-04-26.

Automatic conversion script
Id: cif_fix_values 4973 2017-02-22 13:04:09Z antanas 
;
_cod_database_code 4127719
_shelx_shelxl_version_number 2018/3
_shelx_space_group_comment
;
The symmetry employed for this shelxl refinement is uniquely defined
by the following loop, which should always be used as a source of
symmetry information in preference to the above space-group names.
They are only intended as comments.
;
_shelx_estimated_absorpt_t_max 0.969
_shelx_estimated_absorpt_t_min 0.920
_olex2_refinement_description
;
1. Fixed Uiso
 At 1.2 times of:
  All C(H) groups, All C(H,H) groups
 At 1.5 times of:
  All C(H,H,H) groups
2. Restrained distances
 Cl1-C1S = Cl2-C1S
 1.75 with sigma of 0.02
 N3S-C6S
 1.13 with sigma of 0.005
 C6S-C7S
 1.44 with sigma of 0.005
 N3S-C7S
 2.567 with sigma of 0.01
 Cl1-Cl2
 2.9 with sigma of 0.04
3. Others
 Sof(Cl1)=Sof(Cl2)=Sof(C1S)=Sof(H1SA)=Sof(H1SB)=FVAR(1)
 Sof(N1S)=Sof(C2S)=Sof(C3S)=Sof(H3SA)=Sof(H3SB)=Sof(H3SC)=FVAR(2)
 Sof(N2S)=Sof(C4S)=Sof(C5S)=Sof(H5SA)=Sof(H5SB)=Sof(H5SC)=FVAR(3)
 Sof(N3S)=Sof(C6S)=Sof(C7S)=Sof(H7SA)=Sof(H7SB)=Sof(H7SC)=FVAR(4)
 Fixed Uiso: N3S(0.075) C6S(0.075) C7S(0.075)
4.a Ternary CH refined with riding coordinates:
 C1(H1), C2(H2), C5(H5), C6(H6)
4.b Secondary CH2 refined with riding coordinates:
 C1S(H1SA,H1SB)
4.c Aromatic/amide H refined with riding coordinates:
 C8(H8), C10(H10), C11(H11), C12(H12), C13(H13), C15(H15), C18(H18), C20(H20),
 C21(H21), C22(H22), C23(H23), C25(H25), C29(H29), C30(H30), C31(H31)
4.d Idealised Me refined as rotating group:
 C32(H32A,H32B,H32C), C3S(H3SA,H3SB,H3SC), C5S(H5SA,H5SB,H5SC), C7S(H7SA,H7SB,
 H7SC)
;
_olex2_submission_special_instructions 'No special instructions were received'

loop_
_space_group_symop_operation_xyz
'x, y, z'
'-x, -y, -z'

loop_
_atom_site_label
_atom_site_type_symbol
_atom_site_fract_x
_atom_site_fract_y
_atom_site_fract_z
_atom_site_U_iso_or_equiv
_atom_site_adp_type
_atom_site_occupancy
_atom_site_site_symmetry_order
_atom_site_calc_flag
_atom_site_refinement_flags_posn
_atom_site_refinement_flags_occupancy
_atom_site_disorder_assembly
_atom_site_disorder_group
O1 O 0.63728(18) 0.16304(10) 0.26273(9) 0.0239(3) Uani 1 1 d . . . .
O2 O 0.0356(2) 0.23640(10) 0.19013(10) 0.0302(3) Uani 1 1 d . . . .
O3 O 0.3096(2) 0.20734(10) 0.02526(9) 0.0328(4) Uani 1 1 d . . . .
N1 N 0.3290(2) 0.18067(11) 0.20826(10) 0.0195(3) Uani 1 1 d . . . .
N2 N 0.2504(2) 0.03655(12) -0.04048(10) 0.0222(4) Uani 1 1 d . . . .
C1 C 0.4771(3) 0.24747(13) 0.44659(12) 0.0172(4) Uani 1 1 d . . . .
H1 H 0.610849 0.234580 0.464223 0.021 Uiso 1 1 calc R . . .
C2 C 0.4653(3) 0.28688(13) 0.35650(12) 0.0179(4) Uani 1 1 d . . . .
H2 H 0.563622 0.349290 0.364710 0.021 Uiso 1 1 calc R . . .
C3 C 0.4959(3) 0.20439(13) 0.27255(12) 0.0181(4) Uani 1 1 d . . . .
C4 C 0.1877(3) 0.24100(14) 0.23604(13) 0.0214(4) Uani 1 1 d . . . .
C5 C 0.2585(3) 0.30796(13) 0.33386(12) 0.0188(4) Uani 1 1 d . . . .
H5 H 0.262085 0.381017 0.334994 0.023 Uiso 1 1 calc R . . .
C6 C 0.1242(3) 0.27942(13) 0.40591(13) 0.0202(4) Uani 1 1 d . . . .
H6 H -0.012421 0.290686 0.392196 0.024 Uiso 1 1 calc R . . .
C7 C 0.2190(3) 0.34407(13) 0.50086(13) 0.0190(4) Uani 1 1 d . . . .
C8 C 0.1376(3) 0.41316(13) 0.56252(13) 0.0215(4) Uani 1 1 d . . . .
H8 H 0.009647 0.424609 0.546472 0.026 Uiso 1 1 calc R . . .
C9 C 0.2427(3) 0.46803(13) 0.65041(13) 0.0222(4) Uani 1 1 d . . . .
C10 C 0.1641(3) 0.54073(14) 0.71624(14) 0.0279(5) Uani 1 1 d . . . .
H10 H 0.035134 0.552237 0.702396 0.033 Uiso 1 1 calc R . . .
C11 C 0.2706(3) 0.59470(15) 0.79946(14) 0.0319(5) Uani 1 1 d . . . .
H11 H 0.216074 0.644129 0.842233 0.038 Uiso 1 1 calc R . . .
C12 C 0.4599(3) 0.57752(14) 0.82209(14) 0.0309(5) Uani 1 1 d . . . .
H12 H 0.533114 0.615629 0.879954 0.037 Uiso 1 1 calc R . . .
C13 C 0.5399(3) 0.50607(14) 0.76118(13) 0.0256(4) Uani 1 1 d . . . .
H13 H 0.666807 0.493719 0.777956 0.031 Uiso 1 1 calc R . . .
C14 C 0.4349(3) 0.45039(13) 0.67338(13) 0.0221(4) Uani 1 1 d . . . .
C15 C 0.5163(3) 0.37875(13) 0.60711(12) 0.0195(4) Uani 1 1 d . . . .
H15 H 0.644781 0.366904 0.621375 0.023 Uiso 1 1 calc R . . .
C16 C 0.4118(3) 0.32694(13) 0.52339(12) 0.0184(4) Uani 1 1 d . . . .
C17 C 0.3272(3) 0.15213(13) 0.42478(12) 0.0171(4) Uani 1 1 d . . . .
C18 C 0.3621(3) 0.05635(13) 0.41865(12) 0.0173(4) Uani 1 1 d . . . .
H18 H 0.491647 0.044903 0.431108 0.021 Uiso 1 1 calc R . . .
C19 C 0.2068(3) -0.02680(13) 0.39380(12) 0.0178(4) Uani 1 1 d . . . .
C20 C 0.2367(3) -0.12794(15) 0.38394(14) 0.0270(4) Uani 1 1 d . . . .
H20 H 0.365040 -0.141968 0.394051 0.032 Uiso 1 1 calc R . . .
C21 C 0.0829(3) -0.20598(16) 0.36000(17) 0.0357(5) Uani 1 1 d . . . .
H21 H 0.105917 -0.273601 0.353496 0.043 Uiso 1 1 calc R . . .
C22 C -0.1082(3) -0.18759(15) 0.34491(15) 0.0284(5) Uani 1 1 d . . . .
H22 H -0.213811 -0.242414 0.329371 0.034 Uiso 1 1 calc R . . .
C23 C -0.1422(3) -0.09112(14) 0.35254(12) 0.0211(4) Uani 1 1 d . . . .
H23 H -0.271953 -0.079204 0.341746 0.025 Uiso 1 1 calc R . . .
C24 C 0.0133(3) -0.00823(13) 0.37639(12) 0.0181(4) Uani 1 1 d . . . .
C25 C -0.0179(3) 0.09213(14) 0.38114(12) 0.0192(4) Uani 1 1 d . . . .
H25 H -0.146050 0.105270 0.368480 0.023 Uiso 1 1 calc R . . .
C26 C 0.1346(3) 0.16980(13) 0.40370(12) 0.0188(4) Uani 1 1 d . . . .
C27 C 0.2981(3) 0.09764(14) 0.12581(12) 0.0201(4) Uani 1 1 d . . . .
C28 C 0.2879(3) 0.12161(14) 0.03682(13) 0.0216(4) Uani 1 1 d . . . .
C29 C 0.2368(3) -0.05975(14) -0.03246(14) 0.0247(4) Uani 1 1 d . . . .
H29 H 0.214560 -0.114411 -0.087840 0.030 Uiso 1 1 calc R . . .
C30 C 0.2540(3) -0.08017(14) 0.05206(14) 0.0270(4) Uani 1 1 d . . . .
H30 H 0.246326 -0.148149 0.056410 0.032 Uiso 1 1 calc R . . .
C31 C 0.2836(3) 0.00124(14) 0.13360(13) 0.0233(4) Uani 1 1 d . . . .
H31 H 0.293427 -0.011373 0.193905 0.028 Uiso 1 1 calc R . . .
C32 C 0.2315(3) 0.05589(16) -0.13358(13) 0.0280(5) Uani 1 1 d . . . .
H32A H 0.127156 0.096040 -0.137733 0.042 Uiso 1 1 calc GR . . .
H32B H 0.200312 -0.008857 -0.182036 0.042 Uiso 1 1 calc GR . . .
H32C H 0.354572 0.093404 -0.143183 0.042 Uiso 1 1 calc GR . . .
Cl1 Cl 0.6241(4) 0.2497(2) 0.79838(17) 0.0319(6) Uani 0.366(2) 1 d D P A 1
Cl2 Cl 0.8094(3) 0.40152(14) 0.96595(11) 0.0511(7) Uani 0.366(2) 1 d D P A 1
C1S C 0.5843(8) 0.3321(4) 0.9030(4) 0.0275(13) Uani 0.366(2) 1 d D P A 1
H1SA H 0.516948 0.292841 0.942048 0.033 Uiso 0.366(2) 1 calc R P A 1
H1SB H 0.499647 0.379866 0.888891 0.033 Uiso 0.366(2) 1 calc R P A 1
N1S N 0.5622(13) 0.2579(7) 0.8175(7) 0.059(3) Uani 0.466(5) 1 d . P B 2
C2S C 0.4488(8) 0.2978(4) 0.8488(4) 0.0374(14) Uani 0.466(5) 1 d . P B 2
C3S C 0.2930(8) 0.3501(4) 0.8896(3) 0.0402(14) Uani 0.466(5) 1 d . P B 2
H3SA H 0.197711 0.354364 0.838927 0.060 Uiso 0.466(5) 1 calc GR P B 2
H3SB H 0.349196 0.418745 0.927329 0.060 Uiso 0.466(5) 1 calc GR P B 2
H3SC H 0.228493 0.312203 0.929555 0.060 Uiso 0.466(5) 1 calc GR P B 2
N2S N 1.2731(8) 0.4843(4) 1.0028(4) 0.0465(16) Uani 0.408(5) 1 d . P C 3
C4S C 1.1536(8) 0.4155(5) 0.9806(4) 0.0387(15) Uani 0.408(5) 1 d . P C 3
C5S C 1.0040(10) 0.3299(5) 0.9583(7) 0.064(2) Uani 0.408(5) 1 d . P C 3
H5SA H 0.999333 0.293243 0.892077 0.096 Uiso 0.408(5) 1 calc GR P C 3
H5SB H 0.878548 0.352388 0.969523 0.096 Uiso 0.408(5) 1 calc GR P C 3
H5SC H 1.030541 0.284935 0.998025 0.096 Uiso 0.408(5) 1 calc GR P C 3
N3S N 1.062(3) 0.350(2) 0.895(2) 0.075 Uiso 0.098(4) 1 d D P D 4
C6S C 0.909(4) 0.363(2) 0.908(3) 0.075 Uiso 0.098(4) 1 d D P D 4
C7S C 0.702(4) 0.355(3) 0.913(3) 0.075 Uiso 0.098(4) 1 d D P D 4
H7SA H 0.631716 0.309985 0.854127 0.112 Uiso 0.098(4) 1 calc GR P D 4
H7SB H 0.664653 0.422528 0.922310 0.112 Uiso 0.098(4) 1 calc GR P D 4
H7SC H 0.668653 0.327322 0.965558 0.112 Uiso 0.098(4) 1 calc GR P D 4

loop_
_atom_site_aniso_label
_atom_site_aniso_U_11
_atom_site_aniso_U_22
_atom_site_aniso_U_33
_atom_site_aniso_U_23
_atom_site_aniso_U_13
_atom_site_aniso_U_12
O1 0.0206(7) 0.0281(7) 0.0224(7) 0.0033(6) 0.0008(5) 0.0093(6)
O2 0.0241(8) 0.0300(8) 0.0314(8) -0.0009(6) -0.0090(6) 0.0103(6)
O3 0.0508(10) 0.0212(7) 0.0238(7) 0.0043(6) -0.0056(6) 0.0062(7)
N1 0.0186(8) 0.0190(8) 0.0196(8) 0.0027(6) -0.0010(6) 0.0048(6)
N2 0.0209(8) 0.0238(8) 0.0185(8) 0.0006(6) -0.0025(6) 0.0046(7)
C1 0.0147(9) 0.0177(9) 0.0182(9) 0.0026(7) -0.0008(7) 0.0046(7)
C2 0.0161(9) 0.0163(9) 0.0202(9) 0.0034(7) -0.0009(7) 0.0032(7)
C3 0.0177(9) 0.0194(9) 0.0186(9) 0.0074(7) 0.0009(7) 0.0033(8)
C4 0.0209(10) 0.0191(9) 0.0236(9) 0.0052(8) -0.0013(8) 0.0046(8)
C5 0.0192(9) 0.0153(9) 0.0207(9) 0.0030(7) -0.0016(7) 0.0045(7)
C6 0.0155(9) 0.0188(9) 0.0251(10) 0.0034(8) 0.0000(7) 0.0051(7)
C7 0.0195(9) 0.0150(9) 0.0226(9) 0.0051(7) 0.0022(7) 0.0028(7)
C8 0.0205(10) 0.0173(9) 0.0290(10) 0.0086(8) 0.0052(8) 0.0054(8)
C9 0.0285(11) 0.0148(9) 0.0251(10) 0.0064(8) 0.0083(8) 0.0043(8)
C10 0.0347(12) 0.0195(10) 0.0321(11) 0.0068(8) 0.0119(9) 0.0086(9)
C11 0.0502(14) 0.0189(10) 0.0274(11) 0.0027(8) 0.0129(10) 0.0098(9)
C12 0.0523(14) 0.0176(10) 0.0202(10) 0.0024(8) 0.0036(9) 0.0015(9)
C13 0.0370(12) 0.0167(9) 0.0217(10) 0.0045(8) 0.0008(8) 0.0023(8)
C14 0.0295(11) 0.0144(9) 0.0231(10) 0.0066(8) 0.0049(8) 0.0016(8)
C15 0.0202(9) 0.0163(9) 0.0215(9) 0.0052(7) 0.0002(7) 0.0026(7)
C16 0.0202(9) 0.0141(9) 0.0213(9) 0.0055(7) 0.0031(7) 0.0021(7)
C17 0.0169(9) 0.0197(9) 0.0137(8) 0.0026(7) 0.0001(7) 0.0037(7)
C18 0.0169(9) 0.0213(9) 0.0144(8) 0.0046(7) -0.0001(7) 0.0062(7)
C19 0.0195(9) 0.0197(9) 0.0154(8) 0.0066(7) 0.0012(7) 0.0041(7)
C20 0.0206(10) 0.0237(10) 0.0385(12) 0.0123(9) -0.0015(8) 0.0049(8)
C21 0.0307(12) 0.0207(10) 0.0584(15) 0.0170(10) -0.0003(10) 0.0042(9)
C22 0.0243(11) 0.0220(10) 0.0388(12) 0.0126(9) -0.0010(9) -0.0019(8)
C23 0.0183(9) 0.0253(10) 0.0198(9) 0.0075(8) 0.0011(7) 0.0018(8)
C24 0.0205(9) 0.0211(9) 0.0128(8) 0.0051(7) 0.0013(7) 0.0035(8)
C25 0.0163(9) 0.0228(10) 0.0182(9) 0.0036(7) 0.0006(7) 0.0061(8)
C26 0.0205(10) 0.0177(9) 0.0172(9) 0.0012(7) 0.0011(7) 0.0062(7)
C27 0.0147(9) 0.0205(9) 0.0215(9) -0.0006(7) -0.0017(7) 0.0041(7)
C28 0.0200(10) 0.0200(10) 0.0221(9) 0.0010(8) -0.0030(7) 0.0054(8)
C29 0.0189(10) 0.0204(10) 0.0297(10) -0.0020(8) 0.0004(8) 0.0036(8)
C30 0.0290(11) 0.0175(10) 0.0320(11) 0.0028(8) 0.0031(9) 0.0021(8)
C31 0.0204(10) 0.0240(10) 0.0245(10) 0.0049(8) 0.0012(8) 0.0031(8)
C32 0.0320(11) 0.0309(11) 0.0178(9) 0.0008(8) -0.0026(8) 0.0074(9)
Cl1 0.0466(16) 0.0284(9) 0.0199(9) 0.0050(7) 0.0069(9) 0.0047(9)
Cl2 0.0520(12) 0.0585(12) 0.0300(9) -0.0061(8) 0.0082(7) -0.0040(9)
C1S 0.016(3) 0.034(3) 0.038(3) 0.019(3) 0.011(3) 0.002(2)
N1S 0.050(5) 0.074(5) 0.061(6) 0.023(4) 0.016(3) 0.021(4)
C2S 0.033(3) 0.043(3) 0.039(3) 0.017(2) 0.007(3) 0.001(3)
C3S 0.052(3) 0.036(3) 0.035(3) 0.015(2) 0.004(2) 0.003(2)
N2S 0.041(3) 0.043(3) 0.056(3) 0.015(3) -0.003(2) 0.010(3)
C4S 0.030(3) 0.042(3) 0.047(4) 0.017(3) -0.002(3) 0.010(3)
C5S 0.045(4) 0.046(4) 0.099(6) 0.018(4) -0.011(4) 0.013(3)

loop_
_atom_type_symbol
_atom_type_description
_atom_type_scat_dispersion_real
_atom_type_scat_dispersion_imag
_atom_type_scat_source
C C 0.0033 0.0016 'International Tables Vol C Tables 4.2.6.8 and 6.1.1.4'
H H 0.0000 0.0000 'International Tables Vol C Tables 4.2.6.8 and 6.1.1.4'
Cl Cl 0.1484 0.1585 'International Tables Vol C Tables 4.2.6.8 and 6.1.1.4'
N N 0.0061 0.0033 'International Tables Vol C Tables 4.2.6.8 and 6.1.1.4'
O O 0.0106 0.0060 'International Tables Vol C Tables 4.2.6.8 and 6.1.1.4'

loop_
_geom_angle_atom_site_label_1
_geom_angle_atom_site_label_2
_geom_angle_atom_site_label_3
_geom_angle
C3 N1 C4 113.33(15)
C3 N1 C27 123.44(14)
C4 N1 C27 123.05(15)
C28 N2 C32 116.61(16)
C29 N2 C28 123.11(16)
C29 N2 C32 120.25(15)
C2 C1 H1 112.1
C16 C1 H1 112.1
C16 C1 C2 106.36(14)
C17 C1 H1 112.1
C17 C1 C2 105.80(14)
C17 C1 C16 108.05(14)
C1 C2 H2 110.7
C3 C2 C1 109.72(14)
C3 C2 H2 110.7
C3 C2 C5 104.85(14)
C5 C2 C1 109.99(14)
C5 C2 H2 110.7
O1 C3 N1 124.83(16)
O1 C3 C2 126.74(16)
N1 C3 C2 108.39(14)
O2 C4 N1 124.80(17)
O2 C4 C5 127.36(17)
N1 C4 C5 107.79(15)
C2 C5 H5 110.3
C2 C5 C6 110.14(14)
C4 C5 C2 105.38(14)
C4 C5 H5 110.3
C4 C5 C6 110.42(15)
C6 C5 H5 110.3
C5 C6 H6 112.2
C7 C6 C5 105.41(14)
C7 C6 H6 112.2
C7 C6 C26 107.47(14)
C26 C6 C5 107.09(14)
C26 C6 H6 112.2
C8 C7 C6 126.29(17)
C8 C7 C16 120.48(17)
C16 C7 C6 113.23(15)
C7 C8 H8 119.8
C7 C8 C9 120.41(17)
C9 C8 H8 119.8
C8 C9 C14 119.19(16)
C10 C9 C8 122.23(18)
C10 C9 C14 118.58(18)
C9 C10 H10 119.5
C11 C10 C9 121.1(2)
C11 C10 H10 119.5
C10 C11 H11 119.8
C10 C11 C12 120.40(18)
C12 C11 H11 119.8
C11 C12 H12 119.8
C13 C12 C11 120.36(19)
C13 C12 H12 119.8
C12 C13 H13 119.7
C12 C13 C14 120.6(2)
C14 C13 H13 119.7
C13 C14 C9 118.92(17)
C13 C14 C15 122.09(18)
C15 C14 C9 118.98(17)
C14 C15 H15 119.7
C16 C15 C14 120.54(17)
C16 C15 H15 119.7
C7 C16 C1 112.95(15)
C15 C16 C1 126.65(16)
C15 C16 C7 120.39(16)
C18 C17 C1 126.74(16)
C18 C17 C26 120.20(16)
C26 C17 C1 112.93(15)
C17 C18 H18 119.7
C17 C18 C19 120.53(16)
C19 C18 H18 119.7
C18 C19 C24 119.05(16)
C20 C19 C18 122.54(16)
C20 C19 C24 118.40(16)
C19 C20 H20 119.6
C21 C20 C19 120.74(18)
C21 C20 H20 119.6
C20 C21 H21 119.5
C20 C21 C22 120.93(19)
C22 C21 H21 119.5
C21 C22 H22 120.0
C23 C22 C21 119.96(18)
C23 C22 H22 120.0
C22 C23 H23 119.6
C22 C23 C24 120.86(17)
C24 C23 H23 119.6
C23 C24 C19 119.09(16)
C25 C24 C19 119.06(16)
C25 C24 C23 121.83(16)
C24 C25 H25 119.8
C26 C25 C24 120.34(16)
C26 C25 H25 119.8
C17 C26 C6 113.26(15)
C25 C26 C6 125.95(16)
C25 C26 C17 120.75(16)
N1 C27 C28 117.22(16)
C31 C27 N1 120.04(17)
C31 C27 C28 122.73(17)
O3 C28 N2 120.34(17)
O3 C28 C27 125.75(17)
N2 C28 C27 113.91(16)
N2 C29 H29 119.1
C30 C29 N2 121.76(17)
C30 C29 H29 119.1
C29 C30 H30 120.7
C29 C30 C31 118.63(18)
C31 C30 H30 120.7
C27 C31 C30 119.73(18)
C27 C31 H31 120.1
C30 C31 H31 120.1
N2 C32 H32A 109.5
N2 C32 H32B 109.5
N2 C32 H32C 109.5
H32A C32 H32B 109.5
H32A C32 H32C 109.5
H32B C32 H32C 109.5
Cl1 C1S Cl2 110.4(3)
Cl1 C1S H1SA 109.6
Cl1 C1S H1SB 109.6
Cl2 C1S H1SA 109.6
Cl2 C1S H1SB 109.6
H1SA C1S H1SB 108.1
N1S C2S C3S 178.9(8)
C2S C3S H3SA 109.5
C2S C3S H3SB 109.5
C2S C3S H3SC 109.5
H3SA C3S H3SB 109.5
H3SA C3S H3SC 109.5
H3SB C3S H3SC 109.5
N2S C4S C5S 176.7(7)
C4S C5S H5SA 109.5
C4S C5S H5SB 109.5
C4S C5S H5SC 109.5
H5SA C5S H5SB 109.5
H5SA C5S H5SC 109.5
H5SB C5S H5SC 109.5
N3S C6S C7S 167(3)
C6S C7S H7SA 109.5
C6S C7S H7SB 109.5
C6S C7S H7SC 109.5
H7SA C7S H7SB 109.5
H7SA C7S H7SC 109.5
H7SB C7S H7SC 109.5

loop_
_geom_bond_atom_site_label_1
_geom_bond_atom_site_label_2
_geom_bond_distance
O1 C3 1.205(2)
O2 C4 1.199(2)
O3 C28 1.227(2)
N1 C3 1.391(2)
N1 C4 1.396(2)
N1 C27 1.427(2)
N2 C28 1.396(2)
N2 C29 1.354(2)
N2 C32 1.467(2)
C1 H1 1.0000
C1 C2 1.561(2)
C1 C16 1.515(2)
C1 C17 1.512(2)
C2 H2 1.0000
C2 C3 1.511(2)
C2 C5 1.538(2)
C4 C5 1.512(3)
C5 H5 1.0000
C5 C6 1.561(3)
C6 H6 1.0000
C6 C7 1.507(3)
C6 C26 1.515(2)
C7 C8 1.363(2)
C7 C16 1.425(3)
C8 H8 0.9500
C8 C9 1.417(3)
C9 C10 1.414(3)
C9 C14 1.425(3)
C10 H10 0.9500
C10 C11 1.367(3)
C11 H11 0.9500
C11 C12 1.403(3)
C12 H12 0.9500
C12 C13 1.371(3)
C13 H13 0.9500
C13 C14 1.418(3)
C14 C15 1.420(2)
C15 H15 0.9500
C15 C16 1.360(3)
C17 C18 1.357(2)
C17 C26 1.422(2)
C18 H18 0.9500
C18 C19 1.419(3)
C19 C20 1.411(3)
C19 C24 1.424(2)
C20 H20 0.9500
C20 C21 1.367(3)
C21 H21 0.9500
C21 C22 1.402(3)
C22 H22 0.9500
C22 C23 1.361(3)
C23 H23 0.9500
C23 C24 1.417(3)
C24 C25 1.415(2)
C25 H25 0.9500
C25 C26 1.359(3)
C27 C28 1.434(3)
C27 C31 1.354(3)
C29 H29 0.9500
C29 C30 1.349(3)
C30 H30 0.9500
C30 C31 1.406(3)
C31 H31 0.9500
C32 H32A 0.9800
C32 H32B 0.9800
C32 H32C 0.9800
Cl1 C1S 1.743(6)
Cl2 C1S 1.779(6)
C1S H1SA 0.9900
C1S H1SB 0.9900
N1S C2S 1.092(9)
C2S C3S 1.471(8)
C3S H3SA 0.9800
C3S H3SB 0.9800
C3S H3SC 0.9800
N2S C4S 1.135(7)
C4S C5S 1.417(9)
C5S H5SA 0.9800
C5S H5SB 0.9800
C5S H5SC 0.9800
N3S C6S 1.134(5)
C6S C7S 1.442(5)
C7S H7SA 0.9800
C7S H7SB 0.9800
C7S H7SC 0.9800

loop_
_geom_torsion_atom_site_label_1
_geom_torsion_atom_site_label_2
_geom_torsion_atom_site_label_3
_geom_torsion_atom_site_label_4
_geom_torsion
O2 C4 C5 C2 -177.29(19)
O2 C4 C5 C6 63.8(2)
N1 C4 C5 C2 5.03(19)
N1 C4 C5 C6 -113.89(16)
N1 C27 C28 O3 2.5(3)
N1 C27 C28 N2 -177.78(15)
N1 C27 C31 C30 -179.73(17)
N2 C29 C30 C31 1.1(3)
C1 C2 C3 O1 -59.4(2)
C1 C2 C3 N1 118.61(15)
C1 C2 C5 C4 -121.22(15)
C1 C2 C5 C6 -2.12(19)
C1 C17 C18 C19 -177.43(16)
C1 C17 C26 C6 1.2(2)
C1 C17 C26 C25 179.05(16)
C2 C1 C16 C7 59.09(19)
C2 C1 C16 C15 -121.65(19)
C2 C1 C17 C18 115.66(18)
C2 C1 C17 C26 -60.26(18)
C2 C5 C6 C7 59.06(17)
C2 C5 C6 C26 -55.19(18)
C3 N1 C4 O2 177.19(18)
C3 N1 C4 C5 -5.1(2)
C3 N1 C27 C28 -114.65(19)
C3 N1 C27 C31 64.0(2)
C3 C2 C5 C4 -3.31(18)
C3 C2 C5 C6 115.79(15)
C4 N1 C3 O1 -179.13(17)
C4 N1 C3 C2 2.9(2)
C4 N1 C27 C28 70.6(2)
C4 N1 C27 C31 -110.7(2)
C4 C5 C6 C7 175.03(14)
C4 C5 C6 C26 60.79(18)
C5 C2 C3 O1 -177.44(17)
C5 C2 C3 N1 0.52(19)
C5 C6 C7 C8 120.45(19)
C5 C6 C7 C16 -59.64(19)
C5 C6 C26 C17 57.69(19)
C5 C6 C26 C25 -120.02(19)
C6 C7 C8 C9 179.12(17)
C6 C7 C16 C1 0.0(2)
C6 C7 C16 C15 -179.35(16)
C7 C6 C26 C17 -55.16(19)
C7 C6 C26 C25 127.13(19)
C7 C8 C9 C10 179.71(17)
C7 C8 C9 C14 0.3(3)
C8 C7 C16 C1 179.89(16)
C8 C7 C16 C15 0.6(3)
C8 C9 C10 C11 -178.15(18)
C8 C9 C14 C13 179.57(17)
C8 C9 C14 C15 0.5(3)
C9 C10 C11 C12 -1.2(3)
C9 C14 C15 C16 -0.7(3)
C10 C9 C14 C13 0.1(3)
C10 C9 C14 C15 -179.00(17)
C10 C11 C12 C13 -0.3(3)
C11 C12 C13 C14 1.7(3)
C12 C13 C14 C9 -1.6(3)
C12 C13 C14 C15 177.47(18)
C13 C14 C15 C16 -179.75(17)
C14 C9 C10 C11 1.3(3)
C14 C15 C16 C1 -179.04(17)
C14 C15 C16 C7 0.2(3)
C16 C1 C2 C3 -170.66(14)
C16 C1 C2 C5 -55.81(18)
C16 C1 C17 C18 -130.75(18)
C16 C1 C17 C26 53.33(19)
C16 C7 C8 C9 -0.8(3)
C17 C1 C2 C3 -55.90(18)
C17 C1 C2 C5 58.95(17)
C17 C1 C16 C7 -54.13(19)
C17 C1 C16 C15 125.13(19)
C17 C18 C19 C20 178.15(17)
C17 C18 C19 C24 -0.7(2)
C18 C17 C26 C6 -175.02(15)
C18 C17 C26 C25 2.8(3)
C18 C19 C20 C21 179.91(19)
C18 C19 C24 C23 -179.33(16)
C18 C19 C24 C25 2.2(2)
C19 C20 C21 C22 -0.2(3)
C19 C24 C25 C26 -1.2(2)
C20 C19 C24 C23 1.8(2)
C20 C19 C24 C25 -176.70(16)
C20 C21 C22 C23 1.1(3)
C21 C22 C23 C24 -0.5(3)
C22 C23 C24 C19 -0.9(3)
C22 C23 C24 C25 177.50(17)
C23 C24 C25 C26 -179.63(17)
C24 C19 C20 C21 -1.2(3)
C24 C25 C26 C6 176.27(16)
C24 C25 C26 C17 -1.3(3)
C26 C6 C7 C8 -125.57(19)
C26 C6 C7 C16 54.3(2)
C26 C17 C18 C19 -1.8(3)
C27 N1 C3 O1 5.7(3)
C27 N1 C3 C2 -172.33(16)
C27 N1 C4 O2 -7.6(3)
C27 N1 C4 C5 170.15(16)
C28 N2 C29 C30 1.7(3)
C28 C27 C31 C30 -1.1(3)
C29 N2 C28 O3 175.90(18)
C29 N2 C28 C27 -3.9(3)
C29 C30 C31 C27 -1.3(3)
C31 C27 C28 O3 -176.18(19)
C31 C27 C28 N2 3.6(3)
C32 N2 C28 O3 -2.3(3)
C32 N2 C28 C27 177.97(16)
C32 N2 C29 C30 179.81(18)
